data_7707319
loop_
_publ_author_name
'Yang, Kaidi'
'Bi, Fuqiang'
'Xue, Qi'
'Huo, Huan'
'Bai, Chao'
'Zhang, Junlin'
'Wang, Bozhou'

_publ_section_title
;
 Synthesis and properties of azamonocyclic energetic materials with
 geminal explosophores.
;
_journal_issue 24
_journal_name_full 'Dalton transactions (Cambridge, England : 2003)'
_journal_page_first 8338
_journal_page_last 8348
_journal_paper_doi 10.1039/d1dt00581b
_journal_volume 50
_journal_year 2021
_chemical_formula_moiety 'C4 H6 N6 O8'
_chemical_formula_sum 'C4 H6 N6 O8'
_chemical_formula_weight 266.15
_space_group_crystal_system orthorhombic
_space_group_IT_number 19
_space_group_name_Hall 'P 2ac 2ab'
_space_group_name_H-M_alt 'P 21 21 21'
_atom_sites_solution_hydrogens geom
_audit_creation_method SHELXL-2018/3
_audit_update_record
;
2021-04-22 deposited with the CCDC.	2021-05-05 downloaded from the CCDC.
;
_cell_angle_alpha 90
_cell_angle_beta 90
_cell_angle_gamma 90
_cell_formula_units_Z 24
_cell_length_a 11.0204(4)
_cell_length_b 15.5390(5)
_cell_length_c 33.3517(11)
_cell_measurement_reflns_used 9967
_cell_measurement_temperature 150(2)
_cell_measurement_theta_max 70.17
_cell_measurement_theta_min 4.89
_cell_volume 5711.3(3)
_computing_cell_refinement 'Bruker SAINT'
_computing_data_collection 'Bruker APEX2'
_computing_data_reduction 'Bruker SAINT'
_computing_molecular_graphics 'Bruker SHELXTL'
_computing_publication_material 'Bruker SHELXTL'
_computing_structure_refinement 'SHELXL-2018/3 (Sheldrick, 2018)'
_computing_structure_solution 'SHELXT 2018/2 (Sheldrick, 2018)'
_diffrn_ambient_temperature 150(2)
_diffrn_measured_fraction_theta_full 0.996
_diffrn_measured_fraction_theta_max 0.996
_diffrn_measurement_device_type 'Bruker APEX-II CCD'
_diffrn_measurement_method '\f and \w scans'
_diffrn_radiation_type CuK\a
_diffrn_radiation_wavelength 1.54178
_diffrn_reflns_av_R_equivalents 0.0450
_diffrn_reflns_av_unetI/netI 0.0388
_diffrn_reflns_Laue_measured_fraction_full 0.996
_diffrn_reflns_Laue_measured_fraction_max 0.996
_diffrn_reflns_limit_h_max 13
_diffrn_reflns_limit_h_min -12
_diffrn_reflns_limit_k_max 18
_diffrn_reflns_limit_k_min -18
_diffrn_reflns_limit_l_max 39
_diffrn_reflns_limit_l_min -39
_diffrn_reflns_number 35702
_diffrn_reflns_point_group_measured_fraction_full 0.994
_diffrn_reflns_point_group_measured_fraction_max 0.994
_diffrn_reflns_theta_full 66.476
_diffrn_reflns_theta_max 66.476
_diffrn_reflns_theta_min 2.650
_diffrn_source 'sealed tube'
_exptl_absorpt_coefficient_mu 1.611
_exptl_absorpt_correction_T_max 0.845
_exptl_absorpt_correction_T_min 0.723
_exptl_absorpt_correction_type multi-scan
_exptl_absorpt_process_details sadabs
_exptl_crystal_colour colorless
_exptl_crystal_density_diffrn 1.857
_exptl_crystal_description block
_exptl_crystal_F_000 3264
_exptl_crystal_size_max 0.200
_exptl_crystal_size_mid 0.150
_exptl_crystal_size_min 0.100
_refine_diff_density_max 0.864
_refine_diff_density_min -0.427
_refine_diff_density_rms 0.090
_refine_ls_abs_structure_details
; 
 Flack x determined using 3751 quotients [(I+)-(I-)]/[(I+)+(I-)] 
 (Parsons, Flack and Wagner, Acta Cryst. B69 (2013) 249-259). 
;
_refine_ls_abs_structure_Flack 0.17(8)
_refine_ls_extinction_method none
_refine_ls_goodness_of_fit_ref 1.055
_refine_ls_hydrogen_treatment constr
_refine_ls_matrix_type full
_refine_ls_number_parameters 1011
_refine_ls_number_reflns 10000
_refine_ls_number_restraints 0
_refine_ls_restrained_S_all 1.055
_refine_ls_R_factor_all 0.0628
_refine_ls_R_factor_gt 0.0582
_refine_ls_shift/su_max 0.000
_refine_ls_shift/su_mean 0.000
_refine_ls_structure_factor_coef Fsqd
_refine_ls_weighting_details 'w=1/[\s^2^(Fo^2^)+(0.1020P)^2^+3.3089P] where P=(Fo^2^+2Fc^2^)/3'
_refine_ls_weighting_scheme calc
_refine_ls_wR_factor_gt 0.1503
_refine_ls_wR_factor_ref 0.1553
_reflns_Friedel_coverage 0.792
_reflns_Friedel_fraction_full 0.991
_reflns_Friedel_fraction_max 0.991
_reflns_number_gt 9213
_reflns_number_total 10000
_reflns_threshold_expression 'I > 2\s(I)'
_cod_data_source_file d1dt00581b2.cif
_cod_data_source_block w1
_cod_depositor_comments 'Adding full bibliography for 7707318--7707319.cif.'
_cod_database_code 7707319
_shelx_shelxl_version_number 2018/3
_shelx_space_group_comment
; 
The symmetry employed for this shelxl refinement is uniquely defined 
by the following loop, which should always be used as a source of 
symmetry information in preference to the above space-group names. 
They are only intended as comments. 
;
_shelx_estimated_absorpt_t_min 0.739
_shelx_estimated_absorpt_t_max 0.856

loop_
_space_group_symop_operation_xyz
'x, y, z'
'-x+1/2, -y, z+1/2'
'-x, y+1/2, -z+1/2'
'x+1/2, -y+1/2, -z'

loop_
_atom_site_label
_atom_site_type_symbol
_atom_site_fract_x
_atom_site_fract_y
_atom_site_fract_z
_atom_site_U_iso_or_equiv
_atom_site_adp_type
_atom_site_occupancy
_atom_site_site_symmetry_order
_atom_site_calc_flag
_atom_site_refinement_flags_posn
_atom_site_refinement_flags_adp
_atom_site_refinement_flags_occupancy
_atom_site_disorder_assembly
_atom_site_disorder_group
C1 C 0.7122(4) 0.0129(3) 0.41017(13) 0.0232(10) Uani 1 1 d . . . A 4
H1A H 0.723120 0.052395 0.387171 0.028 Uiso 1 1 calc R U . A 4
H1B H 0.790518 -0.016376 0.415152 0.028 Uiso 1 1 calc R U . A 4
C2 C 0.5582(5) 0.1012(3) 0.44442(15) 0.0259(10) Uani 1 1 d . . . A 4
H2A H 0.558068 0.149346 0.424978 0.031 Uiso 1 1 calc R U . A 4
H2B H 0.538194 0.124887 0.471170 0.031 Uiso 1 1 calc R U . A 4
C3 C 0.4609(4) 0.0348(3) 0.43222(13) 0.0194(9) Uani 1 1 d . . . A 4
C4 C 0.4980(4) -0.0191(3) 0.39563(13) 0.0241(10) Uani 1 1 d . . . A 4
H4A H 0.441468 -0.068253 0.392622 0.029 Uiso 1 1 calc R U . A 4
H4B H 0.492553 0.016575 0.371117 0.029 Uiso 1 1 calc R U . A 4
C5 C 1.0645(5) 0.2369(3) 0.46398(13) 0.0249(10) Uani 1 1 d . . . B 4
H5A H 1.145020 0.265113 0.463641 0.030 Uiso 1 1 calc R U . B 4
H5B H 1.055560 0.205803 0.489716 0.030 Uiso 1 1 calc R U . B 4
C6 C 0.9745(5) 0.3487(3) 0.42230(15) 0.0284(11) Uani 1 1 d . . . B 4
H6A H 1.050001 0.383121 0.421401 0.034 Uiso 1 1 calc R U . B 4
H6B H 0.904839 0.388804 0.420663 0.034 Uiso 1 1 calc R U . B 4
C7 C 0.9713(4) 0.2866(3) 0.38626(13) 0.0221(9) Uani 1 1 d . . . B 4
C8 C 1.0600(4) 0.2110(3) 0.39075(13) 0.0228(9) Uani 1 1 d . . . B 4
H8A H 1.038923 0.165309 0.371284 0.027 Uiso 1 1 calc R U . B 4
H8B H 1.143560 0.230772 0.384888 0.027 Uiso 1 1 calc R U . B 4
C9 C 1.0296(4) 0.2293(3) 0.80054(14) 0.0254(10) Uani 1 1 d . . . C 4
H9A H 1.106851 0.261166 0.803649 0.031 Uiso 1 1 calc R U . C 4
H9B H 1.015720 0.195699 0.825333 0.031 Uiso 1 1 calc R U . C 4
C10 C 0.9294(5) 0.3368(3) 0.75776(15) 0.0300(11) Uani 1 1 d . . . C 4
H10A H 0.994687 0.380556 0.758081 0.036 Uiso 1 1 calc R U . C 4
H10B H 0.850946 0.367187 0.754909 0.036 Uiso 1 1 calc R U . C 4
C11 C 0.9480(4) 0.2763(3) 0.72139(14) 0.0227(10) Uani 1 1 d . . . C 4
C12 C 1.0480(4) 0.2091(3) 0.72749(14) 0.0253(10) Uani 1 1 d . . . C 4
H12A H 1.040722 0.163710 0.706819 0.030 Uiso 1 1 calc R U . C 4
H12B H 1.128401 0.236835 0.724418 0.030 Uiso 1 1 calc R U . C 4
C13 C 0.6808(4) 0.9985(3) 0.74301(13) 0.0226(9) Uani 1 1 d . . . D 4
H13A H 0.692819 1.034409 0.718796 0.027 Uiso 1 1 calc R U . D 4
H13B H 0.759462 0.971468 0.749871 0.027 Uiso 1 1 calc R U . D 4
C14 C 0.5213(4) 1.0917(3) 0.77007(13) 0.0210(9) Uani 1 1 d . . . D 4
H14A H 0.525028 1.132754 0.747388 0.025 Uiso 1 1 calc R U . D 4
H14B H 0.497106 1.123936 0.794407 0.025 Uiso 1 1 calc R U . D 4
C15 C 0.4285(4) 1.0222(3) 0.76122(13) 0.0194(9) Uani 1 1 d . . . D 4
C16 C 0.4662(4) 0.9582(3) 0.72882(13) 0.0210(9) Uani 1 1 d . . . D 4
H16A H 0.413079 0.906899 0.729952 0.025 Uiso 1 1 calc R U . D 4
H16B H 0.456985 0.984974 0.702062 0.025 Uiso 1 1 calc R U . D 4
C17 C 0.3334(4) 0.5037(3) 0.42186(13) 0.0238(10) Uani 1 1 d . . . E 4
H17A H 0.321831 0.539788 0.446030 0.029 Uiso 1 1 calc R U . E 4
H17B H 0.255186 0.475376 0.415690 0.029 Uiso 1 1 calc R U . E 4
C18 C 0.4863(4) 0.5987(3) 0.39236(14) 0.0224(9) Uani 1 1 d . . . E 4
H18A H 0.484084 0.641225 0.414429 0.027 Uiso 1 1 calc R U . E 4
H18B H 0.506741 0.629430 0.367257 0.027 Uiso 1 1 calc R U . E 4
C19 C 0.5835(4) 0.5305(3) 0.40115(13) 0.0207(9) Uani 1 1 d . . . E 4
C20 C 0.5498(4) 0.4666(3) 0.43455(13) 0.0245(10) Uani 1 1 d . . . E 4
H20A H 0.604192 0.415928 0.433258 0.029 Uiso 1 1 calc R U . E 4
H20B H 0.560687 0.494282 0.461041 0.029 Uiso 1 1 calc R U . E 4
C21 C -0.0187(4) 0.7572(3) 0.37171(14) 0.0242(10) Uani 1 1 d . . . F 4
H21A H -0.002659 0.734895 0.344412 0.029 Uiso 1 1 calc R U . F 4
H21B H -0.097711 0.787516 0.371276 0.029 Uiso 1 1 calc R U . F 4
C22 C 0.0752(6) 0.8470(3) 0.42443(17) 0.0361(12) Uani 1 1 d . . . F 4
H22A H 0.007538 0.888149 0.428102 0.043 Uiso 1 1 calc R U . F 4
H22B H 0.151974 0.877645 0.430293 0.043 Uiso 1 1 calc R U . F 4
C23 C 0.0604(5) 0.7723(3) 0.45365(14) 0.0265(10) Uani 1 1 d . . . F 4
C24 C -0.0388(4) 0.7082(3) 0.44155(14) 0.0245(10) Uani 1 1 d . . . F 4
H24A H -0.033021 0.655968 0.458430 0.029 Uiso 1 1 calc R U . F 4
H24B H -0.119670 0.734362 0.445818 0.029 Uiso 1 1 calc R U . F 4
N1 N 0.6206(4) -0.0510(2) 0.40018(11) 0.0203(8) Uani 1 1 d . . . A 4
N2 N 0.6368(4) -0.1352(3) 0.41215(12) 0.0246(9) Uani 1 1 d . . . A 4
N3 N 0.6782(4) 0.0625(2) 0.44561(11) 0.0213(8) Uani 1 1 d . . . A 4
N4 N 0.7218(4) 0.0356(3) 0.48257(11) 0.0279(9) Uani 1 1 d . . . A 4
N5 N 0.4290(4) -0.0241(3) 0.46679(13) 0.0335(10) Uani 1 1 d . . . A 4
N6 N 0.3449(4) 0.0837(3) 0.42432(14) 0.0354(11) Uani 1 1 d . . . A 4
N7 N 1.0547(4) 0.1770(2) 0.43074(11) 0.0244(9) Uani 1 1 d . . . B 4
N8 N 1.0346(5) 0.0909(3) 0.43707(14) 0.0345(10) Uani 1 1 d . . . B 4
N9 N 0.9690(4) 0.3014(3) 0.46004(11) 0.0246(8) Uani 1 1 d . . . B 4
N10 N 0.8519(4) 0.2753(3) 0.47271(12) 0.0302(10) Uani 1 1 d . . . B 4
N11 N 0.8422(4) 0.2559(3) 0.37907(13) 0.0315(10) Uani 1 1 d . . . B 4
N12 N 1.0044(5) 0.3340(3) 0.34792(14) 0.0368(11) Uani 1 1 d . . . B 4
N13 N 1.0389(4) 0.1712(2) 0.76670(12) 0.0242(8) Uani 1 1 d . . . C 4
N14 N 0.9826(4) 0.0909(3) 0.77035(15) 0.0340(10) Uani 1 1 d . . . C 4
N15 N 0.9305(4) 0.2903(3) 0.79504(12) 0.0241(8) Uani 1 1 d . . . C 4
N16 N 0.8164(4) 0.2677(3) 0.81108(13) 0.0294(9) Uani 1 1 d . . . C 4
N17 N 0.8299(4) 0.2311(3) 0.71002(12) 0.0247(9) Uani 1 1 d . . . C 4
N18 N 0.9744(5) 0.3324(3) 0.68543(14) 0.0408(12) Uani 1 1 d . . . C 4
N19 N 0.5919(4) 0.9324(2) 0.73477(11) 0.0207(8) Uani 1 1 d . . . D 4
N20 N 0.6189(4) 0.8475(3) 0.73998(12) 0.0254(9) Uani 1 1 d . . . D 4
N21 N 0.6406(4) 1.0526(2) 0.77621(11) 0.0207(8) Uani 1 1 d . . . D 4
N22 N 0.6653(4) 1.0223(3) 0.81474(12) 0.0281(9) Uani 1 1 d . . . D 4
N23 N 0.3955(4) 0.9767(3) 0.80032(12) 0.0277(9) Uani 1 1 d . . . D 4
N24 N 0.3085(4) 1.0615(3) 0.74696(13) 0.0286(9) Uani 1 1 d . . . D 4
N25 N 0.4241(4) 0.4389(2) 0.42999(11) 0.0237(8) Uani 1 1 d . . . E 4
N26 N 0.4024(4) 0.3535(3) 0.42096(12) 0.0254(9) Uani 1 1 d . . . E 4
N27 N 0.3685(4) 0.5581(2) 0.38838(10) 0.0195(8) Uani 1 1 d . . . E 4
N28 N 0.3359(4) 0.5310(3) 0.34992(11) 0.0260(9) Uani 1 1 d . . . E 4
N29 N 0.6151(4) 0.4836(3) 0.36224(13) 0.0312(10) Uani 1 1 d . . . E 4
N30 N 0.7013(4) 0.5748(3) 0.41297(15) 0.0346(10) Uani 1 1 d . . . E 4
N31 N -0.0246(4) 0.6853(2) 0.40001(11) 0.0218(8) Uani 1 1 d . . . F 4
N32 N 0.0402(5) 0.6114(3) 0.39024(14) 0.0346(11) Uani 1 1 d . . . F 4
N33 N 0.0767(4) 0.8171(3) 0.38307(12) 0.0261(9) Uani 1 1 d . . . F 4
N34 N 0.1887(4) 0.8117(4) 0.36416(14) 0.0422(12) Uani 1 1 d . . . F 4
N35 N 0.1791(4) 0.7236(3) 0.45976(12) 0.0303(10) Uani 1 1 d . . . F 4
N36 N 0.0333(6) 0.8094(4) 0.49492(15) 0.0515(15) Uani 1 1 d . . . F 4
O1 O 0.5493(4) -0.1826(2) 0.41081(13) 0.0416(10) Uani 1 1 d . . . A 4
O2 O 0.7405(4) -0.1556(2) 0.42145(11) 0.0325(8) Uani 1 1 d . . . A 4
O3 O 0.8065(4) -0.0146(3) 0.48252(11) 0.0451(11) Uani 1 1 d . . . A 4
O4 O 0.6759(4) 0.0685(2) 0.51241(10) 0.0377(9) Uani 1 1 d . . . A 4
O9 O 1.0108(5) 0.0469(3) 0.40785(13) 0.0468(11) Uani 1 1 d . . . B 4
O10 O 1.0454(5) 0.0654(3) 0.47120(13) 0.0548(13) Uani 1 1 d . . . B 4
O11 O 0.8476(4) 0.2137(3) 0.49514(11) 0.0399(9) Uani 1 1 d . . . B 4
O12 O 0.7686(4) 0.3184(3) 0.46108(13) 0.0435(10) Uani 1 1 d . . . B 4
O13 O 0.8110(4) 0.1916(3) 0.39455(14) 0.0468(11) Uani 1 1 d . . . B 4
O14 O 0.7761(5) 0.3102(4) 0.36374(18) 0.0729(17) Uani 1 1 d . . . B 4
O15 O 1.0210(5) 0.2913(4) 0.31914(13) 0.0607(14) Uani 1 1 d . . . B 4
O16 O 1.0132(7) 0.4112(3) 0.34936(16) 0.081(2) Uani 1 1 d . . . B 4
O17 O 0.9569(4) 0.0534(3) 0.73934(14) 0.0463(10) Uani 1 1 d . . . C 4
O18 O 0.9695(5) 0.0622(3) 0.80347(14) 0.0584(13) Uani 1 1 d . . . C 4
O19 O 0.8127(4) 0.2054(3) 0.83352(12) 0.0474(11) Uani 1 1 d . . . C 4
O20 O 0.7312(4) 0.3136(3) 0.80318(15) 0.0500(11) Uani 1 1 d . . . C 4
O21 O 0.7729(4) 0.1989(3) 0.73683(12) 0.0475(11) Uani 1 1 d . . . C 4
O22 O 0.8078(5) 0.2195(5) 0.67504(14) 0.0757(18) Uani 1 1 d . . . C 4
O23 O 1.0545(5) 0.3171(5) 0.66418(16) 0.0785(19) Uani 1 1 d . . . C 4
O24 O 0.9003(7) 0.3927(4) 0.68057(18) 0.089(2) Uani 1 1 d . . . C 4
O25 O 0.5364(4) 0.7958(2) 0.73505(12) 0.0364(9) Uani 1 1 d . . . D 4
O26 O 0.7242(4) 0.8297(3) 0.74806(13) 0.0408(9) Uani 1 1 d . . . D 4
O27 O 0.7394(4) 0.9639(3) 0.81785(11) 0.0446(11) Uani 1 1 d . . . D 4
O28 O 0.6144(4) 1.0581(3) 0.84240(10) 0.0362(9) Uani 1 1 d . . . D 4
O29 O 0.4329(6) 0.9042(3) 0.80478(13) 0.0634(16) Uani 1 1 d . . . D 4
O30 O 0.3397(4) 1.0183(3) 0.82499(12) 0.0451(10) Uani 1 1 d . . . D 4
O31 O 0.3117(4) 1.1316(3) 0.73178(16) 0.0517(12) Uani 1 1 d . . . D 4
O32 O 0.2189(4) 1.0160(3) 0.74947(14) 0.0451(10) Uani 1 1 d . . . D 4
O33 O 0.4875(4) 0.3039(2) 0.42354(13) 0.0416(10) Uani 1 1 d . . . E 4
O34 O 0.2971(4) 0.3343(2) 0.41284(11) 0.0352(9) Uani 1 1 d . . . E 4
O35 O 0.2657(4) 0.4710(3) 0.34724(11) 0.0422(10) Uani 1 1 d . . . E 4
O36 O 0.3756(4) 0.5723(2) 0.32190(10) 0.0360(9) Uani 1 1 d . . . E 4
O37 O 0.5477(4) 0.4252(3) 0.35328(12) 0.0421(10) Uani 1 1 d . . . E 4
O38 O 0.6977(6) 0.5102(4) 0.34211(17) 0.085(2) Uani 1 1 d . . . E 4
O39 O 0.7093(4) 0.6509(3) 0.4065(2) 0.079(2) Uani 1 1 d . . . E 4
O40 O 0.7803(4) 0.5310(3) 0.42648(19) 0.0643(15) Uani 1 1 d . . . E 4
O41 O 0.0589(4) 0.5608(2) 0.41757(13) 0.0421(10) Uani 1 1 d . . . F 4
O42 O 0.0687(5) 0.6022(3) 0.35517(12) 0.0569(14) Uani 1 1 d . . . F 4
O43 O 0.1899(4) 0.7762(4) 0.33250(15) 0.0656(15) Uani 1 1 d . . . F 4
O44 O 0.2735(4) 0.8500(4) 0.37901(17) 0.0639(15) Uani 1 1 d . . . F 4
O45 O 0.2349(4) 0.7039(3) 0.43024(11) 0.0392(9) Uani 1 1 d . . . F 4
O46 O 0.2011(5) 0.6930(5) 0.49260(15) 0.083(2) Uani 1 1 d . . . F 4
O47 O -0.0451(5) 0.7775(6) 0.51425(15) 0.096(3) Uani 1 1 d . . . F 4
O48 O 0.0992(12) 0.8649(5) 0.50607(19) 0.144(4) Uani 1 1 d . . . F 4
O5 O 0.5157(10) -0.0576(9) 0.4836(4) 0.033(2) Uani 0.660(14) 1 d . . P G 1
O6 O 0.3234(6) -0.0496(5) 0.4679(2) 0.051(3) Uani 0.660(14) 1 d . . P G 1
O5' O 0.479(2) -0.077(2) 0.4800(11) 0.054(7) Uani 0.340(14) 1 d . . P G 2
O6' O 0.3621(16) 0.0216(13) 0.4941(4) 0.074(7) Uani 0.340(14) 1 d . . P G 2
O7 O 0.3186(5) 0.1362(5) 0.4518(2) 0.044(2) Uani 0.724(17) 1 d . . P H 1
O8 O 0.2947(7) 0.0775(7) 0.3946(2) 0.067(4) Uani 0.724(17) 1 d . . P H 1
O7' O 0.333(2) 0.1508(11) 0.4163(12) 0.094(14) Uani 0.276(17) 1 d . . P H 2
O8' O 0.2540(17) 0.0273(11) 0.4145(6) 0.044(6) Uani 0.276(17) 1 d . . P H 2

loop_
_atom_site_aniso_label
_atom_site_aniso_U_11
_atom_site_aniso_U_22
_atom_site_aniso_U_33
_atom_site_aniso_U_23
_atom_site_aniso_U_13
_atom_site_aniso_U_12
C1 0.025(2) 0.026(2) 0.019(2) -0.0012(18) 0.0030(18) -0.003(2)
C2 0.027(2) 0.019(2) 0.031(2) -0.0078(19) 0.005(2) 0.003(2)
C3 0.021(2) 0.018(2) 0.0191(19) 0.0009(17) -0.0017(17) 0.0051(19)
C4 0.027(2) 0.026(2) 0.020(2) -0.0066(18) -0.0068(18) 0.011(2)
C5 0.029(3) 0.025(2) 0.020(2) -0.0047(18) -0.0036(19) 0.000(2)
C6 0.034(3) 0.017(2) 0.034(3) 0.0015(19) 0.000(2) 0.001(2)
C7 0.024(2) 0.020(2) 0.022(2) 0.0062(18) -0.0006(18) -0.001(2)
C8 0.024(2) 0.024(2) 0.020(2) -0.0037(18) 0.0001(17) 0.006(2)
C9 0.022(2) 0.031(2) 0.024(2) -0.0096(19) -0.0065(18) 0.002(2)
C10 0.032(3) 0.021(2) 0.036(3) -0.001(2) -0.004(2) -0.004(2)
C11 0.019(2) 0.022(2) 0.028(2) 0.0000(18) -0.0020(18) -0.007(2)
C12 0.015(2) 0.033(2) 0.028(2) -0.004(2) 0.0015(18) 0.000(2)
C13 0.021(2) 0.026(2) 0.020(2) -0.0043(18) 0.0050(18) -0.0024(19)
C14 0.025(2) 0.017(2) 0.021(2) 0.0012(17) 0.0050(18) -0.0008(19)
C15 0.021(2) 0.016(2) 0.021(2) 0.0041(17) 0.0015(18) 0.0041(19)
C16 0.025(2) 0.018(2) 0.021(2) -0.0012(17) -0.0026(18) 0.0039(19)
C17 0.023(2) 0.028(2) 0.020(2) 0.0022(18) 0.0034(18) 0.003(2)
C18 0.024(2) 0.017(2) 0.026(2) 0.0006(17) 0.0019(18) 0.0010(19)
C19 0.022(2) 0.016(2) 0.024(2) -0.0066(18) -0.0020(18) -0.0011(19)
C20 0.025(2) 0.024(2) 0.025(2) -0.0001(18) -0.0058(18) -0.001(2)
C21 0.021(2) 0.027(2) 0.025(2) 0.0068(19) -0.0028(18) 0.005(2)
C22 0.046(3) 0.015(2) 0.047(3) -0.004(2) -0.004(3) 0.002(2)
C23 0.027(3) 0.028(2) 0.024(2) -0.0063(19) -0.0012(19) 0.005(2)
C24 0.018(2) 0.031(2) 0.024(2) 0.0090(19) 0.0034(18) 0.002(2)
N1 0.0230(19) 0.0177(17) 0.0201(17) -0.0021(14) -0.0005(15) 0.0044(16)
N2 0.030(2) 0.0193(19) 0.0245(19) 0.0017(15) 0.0075(17) 0.0056(18)
N3 0.0241(19) 0.0210(18) 0.0188(17) -0.0002(15) -0.0006(15) 0.0001(17)
N4 0.035(2) 0.030(2) 0.0193(19) -0.0033(17) 0.0000(17) -0.001(2)
N5 0.031(3) 0.039(3) 0.030(2) 0.011(2) 0.0047(19) -0.003(2)
N6 0.028(2) 0.038(3) 0.041(3) 0.005(2) 0.000(2) 0.014(2)
N7 0.035(2) 0.0177(18) 0.0204(18) -0.0022(15) -0.0062(16) 0.0056(18)
N8 0.041(3) 0.024(2) 0.039(2) 0.0025(19) -0.004(2) -0.008(2)
N9 0.025(2) 0.025(2) 0.0241(19) -0.0035(16) 0.0031(16) -0.0020(18)
N10 0.030(2) 0.035(2) 0.026(2) -0.0058(18) -0.0008(17) 0.000(2)
N11 0.025(2) 0.039(2) 0.030(2) 0.0148(19) -0.0067(17) -0.001(2)
N12 0.038(3) 0.039(3) 0.034(2) 0.009(2) -0.008(2) -0.007(2)
N13 0.0222(19) 0.0184(18) 0.032(2) -0.0046(16) -0.0034(16) 0.0039(16)
N14 0.026(2) 0.027(2) 0.049(3) -0.004(2) -0.005(2) 0.0001(19)
N15 0.0170(19) 0.025(2) 0.030(2) -0.0047(16) 0.0000(16) 0.0006(17)
N16 0.0166(19) 0.039(2) 0.033(2) -0.0052(19) 0.0002(17) 0.0017(19)
N17 0.023(2) 0.026(2) 0.0252(19) 0.0029(16) -0.0056(16) -0.0019(17)
N18 0.047(3) 0.041(3) 0.035(2) 0.011(2) -0.002(2) -0.014(2)
N19 0.0201(19) 0.0150(17) 0.0270(18) -0.0042(15) -0.0020(15) 0.0006(16)
N20 0.027(2) 0.0196(19) 0.0296(19) 0.0023(16) 0.0024(17) 0.0065(18)
N21 0.026(2) 0.0208(18) 0.0158(16) 0.0007(15) 0.0025(14) -0.0016(17)
N22 0.035(2) 0.028(2) 0.0216(19) 0.0009(17) -0.0014(17) -0.003(2)
N23 0.030(2) 0.028(2) 0.0249(19) 0.0061(17) 0.0078(17) -0.0041(19)
N24 0.024(2) 0.025(2) 0.036(2) -0.0015(18) 0.0027(17) 0.0059(19)
N25 0.025(2) 0.0204(19) 0.0258(18) 0.0021(16) -0.0022(16) -0.0009(17)
N26 0.029(2) 0.0182(19) 0.029(2) 0.0022(15) -0.0007(17) -0.0046(18)
N27 0.0224(19) 0.0207(18) 0.0155(16) -0.0001(15) -0.0009(14) -0.0005(16)
N28 0.034(2) 0.025(2) 0.0189(18) 0.0009(16) -0.0044(16) 0.007(2)
N29 0.034(2) 0.028(2) 0.032(2) -0.0057(18) 0.0068(19) 0.007(2)
N30 0.023(2) 0.025(2) 0.055(3) -0.006(2) -0.001(2) -0.0062(19)
N31 0.0219(19) 0.0195(18) 0.0239(18) 0.0019(15) -0.0038(15) 0.0004(16)
N32 0.038(3) 0.027(2) 0.039(2) -0.0047(19) -0.013(2) 0.009(2)
N33 0.0178(19) 0.029(2) 0.032(2) 0.0095(17) 0.0011(16) 0.0013(17)
N34 0.020(2) 0.068(3) 0.039(3) 0.013(2) 0.0000(19) -0.004(2)
N35 0.022(2) 0.041(2) 0.028(2) 0.0030(19) -0.0113(17) -0.004(2)
N36 0.067(4) 0.053(3) 0.034(3) -0.014(2) 0.000(3) 0.019(3)
O1 0.044(2) 0.0249(18) 0.056(2) 0.0047(17) 0.009(2) -0.0056(19)
O2 0.037(2) 0.0261(17) 0.0347(18) 0.0030(15) -0.0009(16) 0.0146(17)
O3 0.049(2) 0.059(3) 0.0267(18) -0.0066(18) -0.0085(17) 0.023(2)
O4 0.057(3) 0.035(2) 0.0209(16) -0.0036(15) 0.0078(16) 0.0059(19)
O9 0.062(3) 0.0279(19) 0.050(2) -0.0072(18) -0.004(2) -0.015(2)
O10 0.088(4) 0.036(2) 0.040(2) 0.0151(18) -0.004(2) -0.012(3)
O11 0.036(2) 0.048(2) 0.0351(19) 0.0076(18) 0.0057(16) -0.0062(19)
O12 0.030(2) 0.049(2) 0.051(2) -0.001(2) 0.0027(18) 0.009(2)
O13 0.038(2) 0.033(2) 0.070(3) 0.014(2) -0.011(2) -0.0138(19)
O14 0.040(3) 0.089(4) 0.090(4) 0.041(3) -0.019(3) -0.002(3)
O15 0.080(4) 0.070(3) 0.032(2) 0.013(2) 0.012(2) 0.022(3)
O16 0.145(6) 0.043(3) 0.057(3) 0.024(2) -0.015(3) -0.026(3)
O17 0.036(2) 0.041(2) 0.062(3) -0.023(2) 0.0005(19) -0.0139(19)
O18 0.081(4) 0.041(2) 0.053(3) 0.015(2) -0.005(2) -0.014(3)
O19 0.036(2) 0.066(3) 0.040(2) 0.019(2) 0.0060(18) 0.002(2)
O20 0.026(2) 0.051(3) 0.073(3) 0.007(2) 0.004(2) 0.010(2)
O21 0.038(2) 0.063(3) 0.042(2) 0.016(2) -0.0094(18) -0.028(2)
O22 0.067(3) 0.119(5) 0.041(3) 0.007(3) -0.017(2) -0.041(4)
O23 0.057(3) 0.121(5) 0.058(3) 0.036(3) 0.027(3) 0.017(4)
O24 0.128(6) 0.060(3) 0.079(4) 0.041(3) 0.030(4) 0.024(4)
O25 0.038(2) 0.0187(16) 0.052(2) 0.0003(16) 0.0015(18) -0.0019(17)
O26 0.032(2) 0.0325(19) 0.058(2) 0.0067(18) -0.0020(18) 0.0132(18)
O27 0.056(3) 0.049(2) 0.0293(18) 0.0004(18) -0.0113(18) 0.023(2)
O28 0.053(2) 0.038(2) 0.0177(15) -0.0027(15) 0.0061(16) 0.0032(19)
O29 0.115(5) 0.029(2) 0.046(2) 0.0214(19) 0.029(3) 0.020(3)
O30 0.048(3) 0.052(2) 0.035(2) -0.0021(19) 0.0205(19) -0.003(2)
O31 0.038(2) 0.033(2) 0.084(3) 0.027(2) -0.003(2) 0.0080(19)
O32 0.027(2) 0.035(2) 0.073(3) -0.001(2) -0.006(2) -0.0039(18)
O33 0.039(2) 0.0211(17) 0.065(3) 0.0047(17) 0.0023(19) 0.0041(18)
O34 0.036(2) 0.0341(19) 0.0353(19) 0.0006(16) -0.0003(16) -0.0144(18)
O35 0.053(3) 0.039(2) 0.0347(19) 0.0011(17) -0.0168(18) -0.014(2)
O36 0.055(2) 0.0341(19) 0.0191(16) 0.0038(15) 0.0022(16) 0.0044(19)
O37 0.055(3) 0.035(2) 0.037(2) -0.0156(17) 0.0027(18) 0.000(2)
O38 0.098(5) 0.092(4) 0.065(3) -0.022(3) 0.052(3) -0.039(4)
O39 0.034(2) 0.026(2) 0.177(6) -0.011(3) -0.013(3) -0.005(2)
O40 0.029(2) 0.047(3) 0.117(4) 0.013(3) -0.025(3) -0.003(2)
O41 0.046(2) 0.0264(19) 0.054(2) 0.0074(18) -0.013(2) 0.0097(19)
O42 0.090(4) 0.046(2) 0.034(2) -0.0145(19) -0.014(2) 0.024(3)
O43 0.035(2) 0.107(4) 0.054(3) -0.017(3) 0.017(2) -0.008(3)
O44 0.026(2) 0.085(4) 0.081(3) 0.025(3) -0.014(2) -0.020(2)
O45 0.038(2) 0.044(2) 0.036(2) -0.0131(17) -0.0084(17) 0.0189(19)
O46 0.044(3) 0.156(6) 0.050(3) 0.043(3) -0.001(2) 0.027(4)
O47 0.050(3) 0.198(8) 0.039(3) -0.034(4) 0.009(2) 0.028(4)
O48 0.287(13) 0.086(5) 0.060(4) -0.047(4) 0.021(6) -0.060(7)
O5 0.018(5) 0.040(6) 0.040(4) 0.029(4) -0.003(4) -0.009(4)
O6 0.026(3) 0.065(5) 0.062(5) 0.022(4) 0.009(3) -0.012(3)
O5' 0.032(15) 0.049(15) 0.081(16) 0.040(12) 0.018(12) -0.004(10)
O6' 0.075(11) 0.108(15) 0.039(8) 0.022(9) 0.034(8) 0.033(11)
O7 0.029(3) 0.048(4) 0.055(4) -0.027(3) -0.008(3) 0.020(3)
O8 0.048(5) 0.099(8) 0.053(4) -0.028(5) -0.030(4) 0.043(5)
O7' 0.056(13) 0.023(9) 0.20(4) 0.018(14) -0.037(17) 0.009(9)
O8' 0.052(10) 0.028(8) 0.053(11) -0.013(8) -0.011(8) 0.009(8)

loop_
_atom_type_symbol
_atom_type_description
_atom_type_scat_dispersion_real
_atom_type_scat_dispersion_imag
_atom_type_scat_source
C C 0.0181 0.0091 'International Tables Vol C Tables 4.2.6.8 and 6.1.1.4'
H H 0.0000 0.0000 'International Tables Vol C Tables 4.2.6.8 and 6.1.1.4'
N N 0.0311 0.0180 'International Tables Vol C Tables 4.2.6.8 and 6.1.1.4'
O O 0.0492 0.0322 'International Tables Vol C Tables 4.2.6.8 and 6.1.1.4'

loop_
_geom_angle_atom_site_label_1
_geom_angle_atom_site_label_2
_geom_angle_atom_site_label_3
_geom_angle
_geom_angle_site_symmetry_1
_geom_angle_site_symmetry_3
_geom_angle_publ_flag
N1 C1 N3 111.6(4) . . ?
N1 C1 H1A 109.3 . . ?
N3 C1 H1A 109.3 . . ?
N1 C1 H1B 109.3 . . ?
N3 C1 H1B 109.3 . . ?
H1A C1 H1B 108.0 . . ?
N3 C2 C3 111.3(4) . . ?
N3 C2 H2A 109.4 . . ?
C3 C2 H2A 109.4 . . ?
N3 C2 H2B 109.4 . . ?
C3 C2 H2B 109.4 . . ?
H2A C2 H2B 108.0 . . ?
N6 C3 N5 103.9(4) . . ?
N6 C3 C4 111.2(4) . . ?
N5 C3 C4 109.7(4) . . ?
N6 C3 C2 107.3(4) . . ?
N5 C3 C2 111.4(4) . . ?
C4 C3 C2 113.0(4) . . ?
N1 C4 C3 110.6(4) . . ?
N1 C4 H4A 109.5 . . ?
C3 C4 H4A 109.5 . . ?
N1 C4 H4B 109.5 . . ?
C3 C4 H4B 109.5 . . ?
H4A C4 H4B 108.1 . . ?
N7 C5 N9 108.5(4) . . ?
N7 C5 H5A 110.0 . . ?
N9 C5 H5A 110.0 . . ?
N7 C5 H5B 110.0 . . ?
N9 C5 H5B 110.0 . . ?
H5A C5 H5B 108.4 . . ?
N9 C6 C7 110.9(4) . . ?
N9 C6 H6A 109.5 . . ?
C7 C6 H6A 109.5 . . ?
N9 C6 H6B 109.5 . . ?
C7 C6 H6B 109.5 . . ?
H6A C6 H6B 108.1 . . ?
N11 C7 N12 104.1(4) . . ?
N11 C7 C8 111.8(4) . . ?
N12 C7 C8 107.4(4) . . ?
N11 C7 C6 109.9(4) . . ?
N12 C7 C6 110.4(4) . . ?
C8 C7 C6 112.8(4) . . ?
N7 C8 C7 110.2(4) . . ?
N7 C8 H8A 109.6 . . ?
C7 C8 H8A 109.6 . . ?
N7 C8 H8B 109.6 . . ?
C7 C8 H8B 109.6 . . ?
H8A C8 H8B 108.1 . . ?
N13 C9 N15 111.1(4) . . ?
N13 C9 H9A 109.4 . . ?
N15 C9 H9A 109.4 . . ?
N13 C9 H9B 109.4 . . ?
N15 C9 H9B 109.4 . . ?
H9A C9 H9B 108.0 . . ?
N15 C10 C11 111.8(4) . . ?
N15 C10 H10A 109.3 . . ?
C11 C10 H10A 109.3 . . ?
N15 C10 H10B 109.3 . . ?
C11 C10 H10B 109.3 . . ?
H10A C10 H10B 107.9 . . ?
N18 C11 N17 103.5(4) . . ?
N18 C11 C12 111.1(4) . . ?
N17 C11 C12 109.5(4) . . ?
N18 C11 C10 107.2(4) . . ?
N17 C11 C10 111.2(4) . . ?
C12 C11 C10 113.9(4) . . ?
N13 C12 C11 110.5(4) . . ?
N13 C12 H12A 109.6 . . ?
C11 C12 H12A 109.6 . . ?
N13 C12 H12B 109.6 . . ?
C11 C12 H12B 109.6 . . ?
H12A C12 H12B 108.1 . . ?
N19 C13 N21 110.3(4) . . ?
N19 C13 H13A 109.6 . . ?
N21 C13 H13A 109.6 . . ?
N19 C13 H13B 109.6 . . ?
N21 C13 H13B 109.6 . . ?
H13A C13 H13B 108.1 . . ?
N21 C14 C15 109.7(4) . . ?
N21 C14 H14A 109.7 . . ?
C15 C14 H14A 109.7 . . ?
N21 C14 H14B 109.7 . . ?
C15 C14 H14B 109.7 . . ?
H14A C14 H14B 108.2 . . ?
C14 C15 C16 114.7(4) . . ?
C14 C15 N23 108.9(4) . . ?
C16 C15 N23 111.6(4) . . ?
C14 C15 N24 111.0(4) . . ?
C16 C15 N24 106.0(4) . . ?
N23 C15 N24 104.2(4) . . ?
N19 C16 C15 110.0(4) . . ?
N19 C16 H16A 109.7 . . ?
C15 C16 H16A 109.7 . . ?
N19 C16 H16B 109.7 . . ?
C15 C16 H16B 109.7 . . ?
H16A C16 H16B 108.2 . . ?
N25 C17 N27 111.5(4) . . ?
N25 C17 H17A 109.3 . . ?
N27 C17 H17A 109.3 . . ?
N25 C17 H17B 109.3 . . ?
N27 C17 H17B 109.3 . . ?
H17A C17 H17B 108.0 . . ?
N27 C18 C19 110.0(4) . . ?
N27 C18 H18A 109.7 . . ?
C19 C18 H18A 109.7 . . ?
N27 C18 H18B 109.7 . . ?
C19 C18 H18B 109.7 . . ?
H18A C18 H18B 108.2 . . ?
N30 C19 N29 103.9(4) . . ?
N30 C19 C18 109.5(4) . . ?
N29 C19 C18 109.0(4) . . ?
N30 C19 C20 108.1(4) . . ?
N29 C19 C20 111.2(4) . . ?
C18 C19 C20 114.6(4) . . ?
N25 C20 C19 110.1(4) . . ?
N25 C20 H20A 109.6 . . ?
C19 C20 H20A 109.6 . . ?
N25 C20 H20B 109.6 . . ?
C19 C20 H20B 109.6 . . ?
H20A C20 H20B 108.2 . . ?
N33 C21 N31 110.6(4) . . ?
N33 C21 H21A 109.5 . . ?
N31 C21 H21A 109.5 . . ?
N33 C21 H21B 109.5 . . ?
N31 C21 H21B 109.5 . . ?
H21A C21 H21B 108.1 . . ?
N33 C22 C23 111.3(4) . . ?
N33 C22 H22A 109.4 . . ?
C23 C22 H22A 109.4 . . ?
N33 C22 H22B 109.4 . . ?
C23 C22 H22B 109.4 . . ?
H22A C22 H22B 108.0 . . ?
N36 C23 C22 108.1(4) . . ?
N36 C23 N35 103.6(4) . . ?
C22 C23 N35 111.8(4) . . ?
N36 C23 C24 110.2(4) . . ?
C22 C23 C24 113.8(4) . . ?
N35 C23 C24 108.9(4) . . ?
N31 C24 C23 109.7(4) . . ?
N31 C24 H24A 109.7 . . ?
C23 C24 H24A 109.7 . . ?
N31 C24 H24B 109.7 . . ?
C23 C24 H24B 109.7 . . ?
H24A C24 H24B 108.2 . . ?
N2 N1 C4 118.4(4) . . ?
N2 N1 C1 119.4(4) . . ?
C4 N1 C1 116.0(4) . . ?
O1 N2 O2 126.4(4) . . ?
O1 N2 N1 117.5(4) . . ?
O2 N2 N1 116.0(4) . . ?
N4 N3 C2 117.7(4) . . ?
N4 N3 C1 118.0(4) . . ?
C2 N3 C1 115.5(4) . . ?
O3 N4 O4 125.8(4) . . ?
O3 N4 N3 117.3(4) . . ?
O4 N4 N3 116.8(4) . . ?
N8 N7 C8 120.5(4) . . ?
N8 N7 C5 121.3(4) . . ?
C8 N7 C5 118.1(4) . . ?
O10 N8 O9 126.0(5) . . ?
O10 N8 N7 116.6(4) . . ?
O9 N8 N7 117.3(4) . . ?
N10 N9 C5 115.7(4) . . ?
N10 N9 C6 116.0(4) . . ?
C5 N9 C6 113.2(4) . . ?
O12 N10 O11 127.5(5) . . ?
O12 N10 N9 116.1(4) . . ?
O11 N10 N9 116.3(4) . . ?
O13 N11 O14 126.4(5) . . ?
O13 N11 C7 118.1(4) . . ?
O14 N11 C7 114.0(4) . . ?
O15 N12 O16 125.4(6) . . ?
O15 N12 C7 116.7(5) . . ?
O16 N12 C7 117.9(5) . . ?
N14 N13 C12 118.4(4) . . ?
N14 N13 C9 117.2(4) . . ?
C12 N13 C9 117.2(4) . . ?
O18 N14 O17 125.1(5) . . ?
O18 N14 N13 117.7(5) . . ?
O17 N14 N13 117.1(5) . . ?
N16 N15 C10 116.5(4) . . ?
N16 N15 C9 117.3(4) . . ?
C10 N15 C9 116.2(4) . . ?
O20 N16 O19 125.1(5) . . ?
O20 N16 N15 117.6(4) . . ?
O19 N16 N15 117.3(4) . . ?
O21 N17 O22 123.5(5) . . ?
O21 N17 C11 116.9(4) . . ?
O22 N17 C11 118.8(4) . . ?
O23 N18 O24 124.9(6) . . ?
O23 N18 C11 120.9(6) . . ?
O24 N18 C11 114.1(5) . . ?
N20 N19 C13 121.0(4) . . ?
N20 N19 C16 119.4(4) . . ?
C13 N19 C16 118.4(4) . . ?
O26 N20 O25 125.8(4) . . ?
O26 N20 N19 117.0(4) . . ?
O25 N20 N19 117.2(4) . . ?
N22 N21 C13 116.4(4) . . ?
N22 N21 C14 116.4(4) . . ?
C13 N21 C14 114.0(4) . . ?
O28 N22 O27 125.7(4) . . ?
O28 N22 N21 117.0(4) . . ?
O27 N22 N21 117.3(4) . . ?
O29 N23 O30 125.8(4) . . ?
O29 N23 C15 117.1(4) . . ?
O30 N23 C15 116.9(4) . . ?
O31 N24 O32 125.4(5) . . ?
O31 N24 C15 117.8(4) . . ?
O32 N24 C15 116.5(4) . . ?
N26 N25 C17 120.6(4) . . ?
N26 N25 C20 118.0(4) . . ?
C17 N25 C20 118.1(4) . . ?
O33 N26 O34 126.1(4) . . ?
O33 N26 N25 117.4(4) . . ?
O34 N26 N25 116.4(4) . . ?
N28 N27 C18 116.5(4) . . ?
N28 N27 C17 117.5(4) . . ?
C18 N27 C17 114.9(4) . . ?
O35 N28 O36 125.3(4) . . ?
O35 N28 N27 117.6(4) . . ?
O36 N28 N27 117.0(4) . . ?
O38 N29 O37 125.7(5) . . ?
O38 N29 C19 118.8(5) . . ?
O37 N29 C19 115.3(4) . . ?
O40 N30 O39 125.1(5) . . ?
O40 N30 C19 117.6(4) . . ?
O39 N30 C19 117.3(5) . . ?
N32 N31 C24 119.0(4) . . ?
N32 N31 C21 117.2(4) . . ?
C24 N31 C21 115.9(4) . . ?
O42 N32 O41 126.7(5) . . ?
O42 N32 N31 116.9(4) . . ?
O41 N32 N31 116.3(4) . . ?
N34 N33 C21 119.0(4) . . ?
N34 N33 C22 117.3(4) . . ?
C21 N33 C22 116.3(4) . . ?
O43 N34 O44 125.4(5) . . ?
O43 N34 N33 116.2(5) . . ?
O44 N34 N33 118.0(5) . . ?
O45 N35 O46 122.4(5) . . ?
O45 N35 C23 117.2(4) . . ?
O46 N35 C23 119.0(5) . . ?
O48 N36 O47 125.4(7) . . ?
O48 N36 C23 116.1(7) . . ?
O47 N36 C23 118.3(6) . . ?

loop_
_geom_bond_atom_site_label_1
_geom_bond_atom_site_label_2
_geom_bond_distance
_geom_bond_site_symmetry_2
_geom_bond_publ_flag
C1 N1 1.454(6) . ?
C1 N3 1.461(6) . ?
C1 H1A 0.9900 . ?
C1 H1B 0.9900 . ?
C2 N3 1.453(6) . ?
C2 C3 1.542(7) . ?
C2 H2A 0.9900 . ?
C2 H2B 0.9900 . ?
C3 N6 1.511(6) . ?
C3 N5 1.514(6) . ?
C3 C4 1.536(6) . ?
C4 N1 1.447(6) . ?
C4 H4A 0.9900 . ?
C4 H4B 0.9900 . ?
C5 N7 1.451(6) . ?
C5 N9 1.458(6) . ?
C5 H5A 0.9900 . ?
C5 H5B 0.9900 . ?
C6 N9 1.459(6) . ?
C6 C7 1.542(7) . ?
C6 H6A 0.9900 . ?
C6 H6B 0.9900 . ?
C7 N11 1.519(6) . ?
C7 N12 1.520(6) . ?
C7 C8 1.536(6) . ?
C8 N7 1.436(6) . ?
C8 H8A 0.9900 . ?
C8 H8B 0.9900 . ?
C9 N13 1.450(6) . ?
C9 N15 1.458(6) . ?
C9 H9A 0.9900 . ?
C9 H9B 0.9900 . ?
C10 N15 1.438(6) . ?
C10 C11 1.549(7) . ?
C10 H10A 0.9900 . ?
C10 H10B 0.9900 . ?
C11 N18 1.512(6) . ?
C11 N17 1.526(6) . ?
C11 C12 1.531(7) . ?
C12 N13 1.438(6) . ?
C12 H12A 0.9900 . ?
C12 H12B 0.9900 . ?
C13 N19 1.446(6) . ?
C13 N21 1.459(6) . ?
C13 H13A 0.9900 . ?
C13 H13B 0.9900 . ?
C14 N21 1.462(6) . ?
C14 C15 1.517(6) . ?
C14 H14A 0.9900 . ?
C14 H14B 0.9900 . ?
C15 C16 1.526(6) . ?
C15 N23 1.527(6) . ?
C15 N24 1.532(6) . ?
C16 N19 1.455(6) . ?
C16 H16A 0.9900 . ?
C16 H16B 0.9900 . ?
C17 N25 1.444(6) . ?
C17 N27 1.453(6) . ?
C17 H17A 0.9900 . ?
C17 H17B 0.9900 . ?
C18 N27 1.449(6) . ?
C18 C19 1.534(6) . ?
C18 H18A 0.9900 . ?
C18 H18B 0.9900 . ?
C19 N30 1.521(6) . ?
C19 N29 1.529(6) . ?
C19 C20 1.538(6) . ?
C20 N25 1.459(6) . ?
C20 H20A 0.9900 . ?
C20 H20B 0.9900 . ?
C21 N33 1.455(7) . ?
C21 N31 1.463(6) . ?
C21 H21A 0.9900 . ?
C21 H21B 0.9900 . ?
C22 N33 1.456(7) . ?
C22 C23 1.525(7) . ?
C22 H22A 0.9900 . ?
C22 H22B 0.9900 . ?
C23 N36 1.522(6) . ?
C23 N35 1.525(7) . ?
C23 C24 1.532(7) . ?
C24 N31 1.439(6) . ?
C24 H24A 0.9900 . ?
C24 H24B 0.9900 . ?
N1 N2 1.380(6) . ?
N2 O1 1.214(6) . ?
N2 O2 1.226(6) . ?
N3 N4 1.388(5) . ?
N4 O3 1.215(6) . ?
N4 O4 1.229(5) . ?
N7 N8 1.373(6) . ?
N8 O10 1.211(6) . ?
N8 O9 1.220(6) . ?
N9 N10 1.417(6) . ?
N10 O12 1.200(6) . ?
N10 O11 1.215(6) . ?
N11 O13 1.177(6) . ?
N11 O14 1.226(7) . ?
N12 O15 1.181(7) . ?
N12 O16 1.205(7) . ?
N13 N14 1.398(6) . ?
N14 O18 1.200(6) . ?
N14 O17 1.221(6) . ?
N15 N16 1.411(6) . ?
N16 O20 1.208(6) . ?
N16 O19 1.225(6) . ?
N17 O21 1.201(6) . ?
N17 O22 1.205(6) . ?
N18 O23 1.156(7) . ?
N18 O24 1.253(8) . ?
N19 N20 1.364(5) . ?
N20 O26 1.224(6) . ?
N20 O25 1.224(6) . ?
N21 N22 1.396(5) . ?
N22 O28 1.215(6) . ?
N22 O27 1.225(6) . ?
N23 O29 1.208(6) . ?
N23 O30 1.214(6) . ?
N24 O31 1.202(6) . ?
N24 O32 1.217(6) . ?
N25 N26 1.382(6) . ?
N26 O33 1.216(6) . ?
N26 O34 1.228(6) . ?
N27 N28 1.397(5) . ?
N28 O35 1.215(6) . ?
N28 O36 1.215(6) . ?
N29 O38 1.204(7) . ?
N29 O37 1.211(6) . ?
N30 O40 1.193(7) . ?
N30 O39 1.206(7) . ?
N31 N32 1.392(6) . ?
N32 O42 1.219(6) . ?
N32 O41 1.221(6) . ?
N33 N34 1.389(6) . ?
N34 O43 1.191(7) . ?
N34 O44 1.214(7) . ?
N35 O45 1.200(6) . ?
N35 O46 1.219(6) . ?
N36 O48 1.187(10) . ?
N36 O47 1.187(9) . ?

loop_
_geom_torsion_atom_site_label_1
_geom_torsion_atom_site_label_2
_geom_torsion_atom_site_label_3
_geom_torsion_atom_site_label_4
_geom_torsion
_geom_torsion_site_symmetry_1
_geom_torsion_site_symmetry_2
_geom_torsion_site_symmetry_3
_geom_torsion_site_symmetry_4
_geom_torsion_publ_flag
N3 C2 C3 N6 -169.7(4) . . . . ?
N3 C2 C3 N5 77.2(5) . . . . ?
N3 C2 C3 C4 -46.8(5) . . . . ?
N6 C3 C4 N1 168.0(4) . . . . ?
N5 C3 C4 N1 -77.7(5) . . . . ?
C2 C3 C4 N1 47.2(5) . . . . ?
N9 C6 C7 N11 78.0(5) . . . . ?
N9 C6 C7 N12 -167.7(4) . . . . ?
N9 C6 C7 C8 -47.5(6) . . . . ?
N11 C7 C8 N7 -81.0(5) . . . . ?
N12 C7 C8 N7 165.3(4) . . . . ?
C6 C7 C8 N7 43.5(5) . . . . ?
N15 C10 C11 N18 -167.1(4) . . . . ?
N15 C10 C11 N17 80.5(5) . . . . ?
N15 C10 C11 C12 -43.8(6) . . . . ?
N18 C11 C12 N13 165.4(4) . . . . ?
N17 C11 C12 N13 -80.9(4) . . . . ?
C10 C11 C12 N13 44.2(5) . . . . ?
N21 C14 C15 C16 -49.3(5) . . . . ?
N21 C14 C15 N23 76.5(4) . . . . ?
N21 C14 C15 N24 -169.4(3) . . . . ?
C14 C15 C16 N19 43.9(5) . . . . ?
N23 C15 C16 N19 -80.6(5) . . . . ?
N24 C15 C16 N19 166.7(3) . . . . ?
N27 C18 C19 N30 -169.4(4) . . . . ?
N27 C18 C19 N29 77.5(5) . . . . ?
N27 C18 C19 C20 -47.9(5) . . . . ?
N30 C19 C20 N25 165.5(4) . . . . ?
N29 C19 C20 N25 -81.0(5) . . . . ?
C18 C19 C20 N25 43.2(5) . . . . ?
N33 C22 C23 N36 -168.4(5) . . . . ?
N33 C22 C23 N35 78.3(5) . . . . ?
N33 C22 C23 C24 -45.6(6) . . . . ?
N36 C23 C24 N31 169.7(4) . . . . ?
C22 C23 C24 N31 48.2(5) . . . . ?
N35 C23 C24 N31 -77.3(5) . . . . ?
C3 C4 N1 N2 100.9(5) . . . . ?
C3 C4 N1 C1 -51.4(5) . . . . ?
N3 C1 N1 N2 -98.5(5) . . . . ?
N3 C1 N1 C4 53.5(5) . . . . ?
C4 N1 N2 O1 13.8(6) . . . . ?
C1 N1 N2 O1 165.1(4) . . . . ?
C4 N1 N2 O2 -169.3(4) . . . . ?
C1 N1 N2 O2 -18.0(6) . . . . ?
C3 C2 N3 N4 -97.3(5) . . . . ?
C3 C2 N3 C1 49.6(5) . . . . ?
N1 C1 N3 N4 94.5(5) . . . . ?
N1 C1 N3 C2 -52.3(5) . . . . ?
C2 N3 N4 O3 162.5(4) . . . . ?
C1 N3 N4 O3 16.4(6) . . . . ?
C2 N3 N4 O4 -21.6(6) . . . . ?
C1 N3 N4 O4 -167.7(4) . . . . ?
C7 C8 N7 N8 126.7(5) . . . . ?
C7 C8 N7 C5 -50.1(6) . . . . ?
N9 C5 N7 N8 -119.7(5) . . . . ?
N9 C5 N7 C8 57.0(6) . . . . ?
C8 N7 N8 O10 171.6(5) . . . . ?
C5 N7 N8 O10 -11.8(8) . . . . ?
C8 N7 N8 O9 -6.5(8) . . . . ?
C5 N7 N8 O9 170.1(5) . . . . ?
N7 C5 N9 N10 79.1(5) . . . . ?
N7 C5 N9 C6 -58.3(5) . . . . ?
C7 C6 N9 N10 -81.6(5) . . . . ?
C7 C6 N9 C5 55.7(5) . . . . ?
C5 N9 N10 O12 -162.8(4) . . . . ?
C6 N9 N10 O12 -26.5(6) . . . . ?
C5 N9 N10 O11 19.6(6) . . . . ?
C6 N9 N10 O11 155.8(4) . . . . ?
N12 C7 N11 O13 149.3(5) . . . . ?
C8 C7 N11 O13 33.6(6) . . . . ?
C6 C7 N11 O13 -92.5(6) . . . . ?
N12 C7 N11 O14 -43.7(6) . . . . ?
C8 C7 N11 O14 -159.4(5) . . . . ?
C6 C7 N11 O14 74.5(6) . . . . ?
N11 C7 N12 O15 -71.9(6) . . . . ?
C8 C7 N12 O15 46.8(6) . . . . ?
C6 C7 N12 O15 170.2(5) . . . . ?
N11 C7 N12 O16 109.1(6) . . . . ?
C8 C7 N12 O16 -132.2(6) . . . . ?
C6 C7 N12 O16 -8.8(8) . . . . ?
C11 C12 N13 N14 99.2(5) . . . . ?
C11 C12 N13 C9 -50.3(5) . . . . ?
N15 C9 N13 N14 -96.5(5) . . . . ?
N15 C9 N13 C12 53.5(6) . . . . ?
C12 N13 N14 O18 -175.9(5) . . . . ?
C9 N13 N14 O18 -26.3(7) . . . . ?
C12 N13 N14 O17 8.2(7) . . . . ?
C9 N13 N14 O17 157.8(4) . . . . ?
C11 C10 N15 N16 -96.8(5) . . . . ?
C11 C10 N15 C9 47.8(6) . . . . ?
N13 C9 N15 N16 92.6(5) . . . . ?
N13 C9 N15 C10 -51.7(6) . . . . ?
C10 N15 N16 O20 -28.5(6) . . . . ?
C9 N15 N16 O20 -172.7(4) . . . . ?
C10 N15 N16 O19 155.0(4) . . . . ?
C9 N15 N16 O19 10.8(6) . . . . ?
N18 C11 N17 O21 -162.2(5) . . . . ?
C12 C11 N17 O21 79.3(5) . . . . ?
C10 C11 N17 O21 -47.4(6) . . . . ?
N18 C11 N17 O22 27.7(7) . . . . ?
C12 C11 N17 O22 -90.8(6) . . . . ?
C10 C11 N17 O22 142.5(6) . . . . ?
N17 C11 N18 O23 -109.9(6) . . . . ?
C12 C11 N18 O23 7.5(7) . . . . ?
C10 C11 N18 O23 132.5(6) . . . . ?
N17 C11 N18 O24 67.6(6) . . . . ?
C12 C11 N18 O24 -175.1(5) . . . . ?
C10 C11 N18 O24 -50.1(7) . . . . ?
N21 C13 N19 N20 -115.7(5) . . . . ?
N21 C13 N19 C16 51.9(5) . . . . ?
C15 C16 N19 N20 121.8(4) . . . . ?
C15 C16 N19 C13 -45.9(5) . . . . ?
C13 N19 N20 O26 -6.9(6) . . . . ?
C16 N19 N20 O26 -174.3(4) . . . . ?
C13 N19 N20 O25 175.1(4) . . . . ?
C16 N19 N20 O25 7.7(6) . . . . ?
N19 C13 N21 N22 84.1(5) . . . . ?
N19 C13 N21 C14 -55.8(5) . . . . ?
C15 C14 N21 N22 -84.6(5) . . . . ?
C15 C14 N21 C13 55.3(5) . . . . ?
C13 N21 N22 O28 -167.3(4) . . . . ?
C14 N21 N22 O28 -28.4(6) . . . . ?
C13 N21 N22 O27 15.0(6) . . . . ?
C14 N21 N22 O27 153.9(4) . . . . ?
C14 C15 N23 O29 -108.2(6) . . . . ?
C16 C15 N23 O29 19.4(7) . . . . ?
N24 C15 N23 O29 133.4(5) . . . . ?
C14 C15 N23 O30 68.0(5) . . . . ?
C16 C15 N23 O30 -164.4(4) . . . . ?
N24 C15 N23 O30 -50.5(5) . . . . ?
C14 C15 N24 O31 24.6(6) . . . . ?
C16 C15 N24 O31 -100.6(5) . . . . ?
N23 C15 N24 O31 141.6(5) . . . . ?
C14 C15 N24 O32 -160.5(4) . . . . ?
C16 C15 N24 O32 74.4(5) . . . . ?
N23 C15 N24 O32 -43.4(5) . . . . ?
N27 C17 N25 N26 -108.2(5) . . . . ?
N27 C17 N25 C20 51.0(5) . . . . ?
C19 C20 N25 N26 114.4(4) . . . . ?
C19 C20 N25 C17 -45.4(5) . . . . ?
C17 N25 N26 O33 170.5(4) . . . . ?
C20 N25 N26 O33 11.3(6) . . . . ?
C17 N25 N26 O34 -12.7(6) . . . . ?
C20 N25 N26 O34 -172.0(4) . . . . ?
C19 C18 N27 N28 -89.6(4) . . . . ?
C19 C18 N27 C17 53.5(5) . . . . ?
N25 C17 N27 N28 88.0(5) . . . . ?
N25 C17 N27 C18 -54.7(5) . . . . ?
C18 N27 N28 O35 152.6(4) . . . . ?
C17 N27 N28 O35 10.5(6) . . . . ?
C18 N27 N28 O36 -30.9(6) . . . . ?
C17 N27 N28 O36 -173.1(4) . . . . ?
N30 C19 N29 O38 -24.8(7) . . . . ?
C18 C19 N29 O38 91.9(7) . . . . ?
C20 C19 N29 O38 -140.8(6) . . . . ?
N30 C19 N29 O37 159.9(4) . . . . ?
C18 C19 N29 O37 -83.5(5) . . . . ?
C20 C19 N29 O37 43.8(6) . . . . ?
N29 C19 N30 O40 -74.6(6) . . . . ?
C18 C19 N30 O40 169.1(5) . . . . ?
C20 C19 N30 O40 43.7(7) . . . . ?
N29 C19 N30 O39 102.6(6) . . . . ?
C18 C19 N30 O39 -13.8(7) . . . . ?
C20 C19 N30 O39 -139.2(6) . . . . ?
C23 C24 N31 N32 94.8(5) . . . . ?
C23 C24 N31 C21 -53.4(5) . . . . ?
N33 C21 N31 N32 -94.0(5) . . . . ?
N33 C21 N31 C24 54.9(5) . . . . ?
C24 N31 N32 O42 -167.3(5) . . . . ?
C21 N31 N32 O42 -19.5(7) . . . . ?
C24 N31 N32 O41 15.2(7) . . . . ?
C21 N31 N32 O41 163.0(4) . . . . ?
N31 C21 N33 N34 98.1(5) . . . . ?
N31 C21 N33 C22 -51.3(5) . . . . ?
C23 C22 N33 N34 -102.0(6) . . . . ?
C23 C22 N33 C21 47.9(6) . . . . ?
C21 N33 N34 O43 21.0(7) . . . . ?
C22 N33 N34 O43 170.1(5) . . . . ?
C21 N33 N34 O44 -166.0(5) . . . . ?
C22 N33 N34 O44 -16.9(7) . . . . ?
N36 C23 N35 O45 -164.0(5) . . . . ?
C22 C23 N35 O45 -47.9(6) . . . . ?
C24 C23 N35 O45 78.7(5) . . . . ?
N36 C23 N35 O46 29.5(7) . . . . ?
C22 C23 N35 O46 145.7(6) . . . . ?
C24 C23 N35 O46 -87.8(6) . . . . ?
C22 C23 N36 O48 -49.5(9) . . . . ?
N35 C23 N36 O48 69.2(8) . . . . ?
C24 C23 N36 O48 -174.4(8) . . . . ?
C22 C23 N36 O47 135.5(7) . . . . ?
N35 C23 N36 O47 -105.8(7) . . . . ?
C24 C23 N36 O47 10.6(8) . . . . ?
